data_7056845
loop_
_publ_author_name
'Kumar, A. Sudheer'
'Sasidharan, Nimesh'
'Ganguly, Rakesh'
'Leow, Dasheng'
'Hng, Huey Hoon'

_publ_section_title
;
 3-Amino-1,2,4(4H)-oxadiazol-5-one (AOD) and its nitrogen-rich salts: a
 class of insensitive energetic materials
;
_journal_issue 3
_journal_name_full 'New Journal of Chemistry'
_journal_page_first 1840
_journal_paper_doi 10.1039/C7NJ03950F
_journal_volume 42
_journal_year 2018
_chemical_formula_moiety 'C2 H3 N3 O2'
_chemical_formula_sum 'C2 H3 N3 O2'
_chemical_formula_weight 101.07
_chemical_melting_point 231
_chemical_name_common 3-amino-1,2,4-oxadiazol-5-one
_chemical_name_systematic 'amino oxadiazolone'
_space_group_crystal_system monoclinic
_space_group_IT_number 9
_space_group_name_Hall 'C -2yc'
_space_group_name_H-M_alt 'C 1 c 1'
_symmetry_space_group_name_Hall 'C -2yc'
_symmetry_space_group_name_H-M 'C 1 c 1'
_atom_sites_solution_hydrogens mixed
_audit_update_record
;
2017-11-29 deposited with the CCDC.
2017-12-27 downloaded from the CCDC.
;
_cell_angle_alpha 90
_cell_angle_beta 109.139(6)
_cell_angle_gamma 90
_cell_formula_units_Z 4
_cell_length_a 9.3860(16)
_cell_length_b 3.5384(6)
_cell_length_c 12.154(2)
_cell_measurement_reflns_used 1099
_cell_measurement_temperature 103.(2)
_cell_measurement_theta_max 31.3745
_cell_measurement_theta_min 3.5487
_cell_volume 381.34(11)
_computing_cell_refinement 'SAINT V8.34A (Bruker AXS Inc., 2013)'
_computing_data_collection 'APEX2 (Bruker AXS Inc., 2014)'
_computing_data_reduction 'SAINT V8.34A (Bruker AXS Inc., 2013)'
_computing_molecular_graphics 'XP (Bruker AXS Inc., 2014)'
_computing_publication_material 'APEX2 (Bruker AXS Inc., 2014)'
_computing_structure_refinement 'SHELXL-2014/6 (Sheldrick, 2014)'
_computing_structure_solution 'SHELXS-97 (Sheldrick, 2008)'
_diffrn_ambient_temperature 103.(2)
_diffrn_detector_area_resol_mean 8.3333
_diffrn_measured_fraction_theta_full 0.986
_diffrn_measured_fraction_theta_max 0.986
_diffrn_measurement_device_type 'CCD area detector'
_diffrn_measurement_method 'phi and omega scans'
_diffrn_radiation_monochromator graphite
_diffrn_radiation_type MoK\a
_diffrn_radiation_wavelength 0.71073
_diffrn_reflns_av_R_equivalents 0.0454
_diffrn_reflns_av_unetI/netI 0.0574
_diffrn_reflns_limit_h_max 12
_diffrn_reflns_limit_h_min -13
_diffrn_reflns_limit_k_max 5
_diffrn_reflns_limit_k_min -5
_diffrn_reflns_limit_l_max 17
_diffrn_reflns_limit_l_min -17
_diffrn_reflns_number 2638
_diffrn_reflns_theta_full 31.43
_diffrn_reflns_theta_max 31.43
_diffrn_reflns_theta_min 3.55
_diffrn_source 'fine-focus sealed tube'
_diffrn_source_type 'Bruker KappaCCD'
_exptl_absorpt_coefficient_mu 0.156
_exptl_absorpt_correction_T_max 0.98
_exptl_absorpt_correction_T_min 0.81
_exptl_absorpt_correction_type multi-scan
_exptl_absorpt_process_details 'SADABS V2014/4 (Bruker AXS Inc.)'
_exptl_crystal_colour colourless
_exptl_crystal_density_diffrn 1.760
_exptl_crystal_density_method 'not measured'
_exptl_crystal_description prism
_exptl_crystal_F_000 208
_exptl_crystal_recrystallization_method 'Re-crystallisation from solvent: Methanol/Ethanol'
_exptl_crystal_size_max 0.400
_exptl_crystal_size_mid 0.120
_exptl_crystal_size_min 0.100
_refine_diff_density_max 0.270
_refine_diff_density_min -0.262
_refine_ls_extinction_method none
_refine_ls_goodness_of_fit_ref 1.113
_refine_ls_hydrogen_treatment mixed
_refine_ls_matrix_type full
_refine_ls_number_parameters 70
_refine_ls_number_reflns 1157
_refine_ls_number_restraints 3
_refine_ls_restrained_S_all 1.111
_refine_ls_R_factor_all 0.0417
_refine_ls_R_factor_gt 0.0388
_refine_ls_shift/su_max 0.000
_refine_ls_shift/su_mean 0.000
_refine_ls_structure_factor_coef Fsqd
_refine_ls_weighting_details 'w=1/[\s^2^(Fo^2^)+(0.0330P)^2^] where P=(Fo^2^+2Fc^2^)/3'
_refine_ls_weighting_scheme calc
_refine_ls_wR_factor_gt 0.0862
_refine_ls_wR_factor_ref 0.0875
_reflns_number_gt 1072
_reflns_number_total 1157
_reflns_threshold_expression 'I > 2\s(I)'
_cod_data_source_file c7nj03950f2.cif
_cod_data_source_block I
_cod_depositor_comments
;

2018-03-14
Z value and formula fixed to values more according to usual
chemical conventions.                 miguel

 Adding full bibliography for 7056845--7056848.cif.
;
_cod_original_cell_volume 381.34(12)
_cod_original_formula_sum 'C4 H6 N6 O4'
_cod_original_formula_units_Z 2
_cod_original_formula_weight 202.15
_cod_database_code 7056845

loop_
_space_group_symop_operation_xyz
'x, y, z'
'x, -y, z+1/2'
'x+1/2, y+1/2, z'
'x+1/2, -y+1/2, z+1/2'

loop_
_atom_site_type_symbol
_atom_site_label
_atom_site_fract_x
_atom_site_fract_y
_atom_site_fract_z
_atom_site_U_iso_or_equiv
_atom_site_adp_type
_atom_site_calc_flag
_atom_site_refinement_flags_adp
_atom_site_refinement_flags_posn
_atom_site_occupancy
C C1 0.1133(2) 0.9611(6) -0.01304(19) 0.0107(4) Uani d . . 1
C C2 0.2131(2) 0.7070(6) 0.16092(19) 0.0109(4) Uani d . . 1
N N1 0.0865(2) 0.8782(5) 0.08729(17) 0.0108(4) Uani d . . 1
H H1 0.0028 0.9257 0.1025 0.016 Uiso calc U R 1
N N2 0.2215(2) 0.5783(6) 0.26671(17) 0.0142(4) Uani d . D 1
H H1N 0.306(3) 0.494(8) 0.314(2) 0.021 Uiso d U D 1
H H2N 0.163(4) 0.677(9) 0.300(2) 0.021 Uiso d U D 1
N N3 0.3182(2) 0.6661(5) 0.11256(16) 0.0140(4) Uani d . . 1
O O1 0.03366(17) 1.1251(4) -0.09994(14) 0.0145(4) Uani d . . 1
O O2 0.25253(15) 0.8311(4) -0.00226(12) 0.0130(4) Uani d . . 1

loop_
_atom_site_aniso_label
_atom_site_aniso_U_11
_atom_site_aniso_U_22
_atom_site_aniso_U_33
_atom_site_aniso_U_12
_atom_site_aniso_U_13
_atom_site_aniso_U_23
C1 0.0079(8) 0.0118(9) 0.0122(9) -0.0019(7) 0.0032(7) -0.0020(8)
C2 0.0096(8) 0.0114(9) 0.0108(9) 0.0012(7) 0.0021(7) -0.0005(8)
N1 0.0071(8) 0.0147(8) 0.0105(8) 0.0021(6) 0.0028(7) 0.0009(7)
N2 0.0121(9) 0.0189(9) 0.0118(9) 0.0037(7) 0.0044(7) 0.0007(7)
N3 0.0105(8) 0.0204(10) 0.0101(9) 0.0042(7) 0.0022(7) 0.0022(7)
O1 0.0096(8) 0.0190(8) 0.0135(8) 0.0007(6) 0.0018(6) 0.0033(6)
O2 0.0098(8) 0.0188(8) 0.0110(7) 0.0024(6) 0.0042(6) 0.0024(6)

loop_
_atom_type_symbol
_atom_type_description
_atom_type_scat_dispersion_real
_atom_type_scat_dispersion_imag
_atom_type_scat_source
C C 0.0033 0.0016 'International Tables Vol C Tables 4.2.6.8 and 6.1.1.4'
H H 0.0000 0.0000 'International Tables Vol C Tables 4.2.6.8 and 6.1.1.4'
N N 0.0061 0.0033 'International Tables Vol C Tables 4.2.6.8 and 6.1.1.4'
O O 0.0106 0.0060 'International Tables Vol C Tables 4.2.6.8 and 6.1.1.4'

loop_
_geom_angle_atom_site_label_1
_geom_angle_atom_site_label_2
_geom_angle_atom_site_label_3
_geom_angle
O1 C1 O2 123.0(2)
O1 C1 N1 129.7(2)
O2 C1 N1 107.35(19)
N3 C2 N2 125.1(2)
N3 C2 N1 111.99(19)
N2 C2 N1 122.7(2)
C1 N1 C2 107.8(2)
C2 N3 O2 103.98(15)
C1 O2 N3 108.85(15)

loop_
_geom_bond_atom_site_label_1
_geom_bond_atom_site_label_2
_geom_bond_distance
C1 O1 1.222(3)
C1 O2 1.350(3)
C1 N1 1.356(3)
C2 N3 1.311(3)
C2 N2 1.342(3)
C2 N1 1.372(3)
N3 O2 1.451(2)
